data_7119559
loop_
_publ_author_name
'Naskar, Sourenjit'
'Dalal, Chumki'
'Ghosh, Pradyut'

_publ_section_title
;
 Ion-pair coordination driven stimuli-responsive one-dimensional
 supramolecular helicate.
;
_journal_issue 16
_journal_name_full 'Chemical communications (Cambridge, England)'
_journal_page_first 2487
_journal_page_last 2490
_journal_paper_doi 10.1039/c7cc00262a
_journal_volume 53
_journal_year 2017
_chemical_formula_sum 'C30 H32 N6 O10 S2'
_chemical_formula_weight 700.74
_chemical_name_systematic
; 
 ? 
;
_space_group_IT_number 2
_symmetry_cell_setting triclinic
_symmetry_space_group_name_Hall '-P 1'
_symmetry_space_group_name_H-M 'P -1'
_atom_sites_solution_hydrogens geom
_atom_sites_solution_primary direct
_atom_sites_solution_secondary difmap
_audit_creation_method SHELXL-97
_audit_update_record
;
2016-03-14 deposited with the CCDC.
2017-01-30 downloaded from the CCDC.
;
_cell_angle_alpha 80.469(8)
_cell_angle_beta 86.916(9)
_cell_angle_gamma 86.498(9)
_cell_formula_units_Z 2
_cell_length_a 4.5331(17)
_cell_length_b 17.680(7)
_cell_length_c 20.869(8)
_cell_measurement_reflns_used 1532
_cell_measurement_temperature 150(2)
_cell_measurement_theta_max 26.01
_cell_measurement_theta_min 2.34
_cell_volume 1644.8(11)
_computing_cell_refinement 'Bruker SAINT'
_computing_data_collection 'Bruker APEX2'
_computing_data_reduction 'Bruker SAINT'
_computing_molecular_graphics 'MERCURY V3.6'
_computing_publication_material 'ORTEP 3V2'
_computing_structure_refinement 'SHELXL-97 (Sheldrick, 2008)'
_computing_structure_solution 'SHELXS-97 (Sheldrick, 2008)'
_diffrn_ambient_temperature 150(2)
_diffrn_measured_fraction_theta_full 0.994
_diffrn_measured_fraction_theta_max 0.994
_diffrn_measurement_device_type 'Bruker APEX-II CCD'
_diffrn_measurement_method '\f and \w scans'
_diffrn_radiation_monochromator graphite
_diffrn_radiation_source 'fine-focus sealed tube'
_diffrn_radiation_type MoK\a
_diffrn_radiation_wavelength 0.71073
_diffrn_reflns_av_R_equivalents 0.0806
_diffrn_reflns_av_sigmaI/netI 0.2155
_diffrn_reflns_limit_h_max 5
_diffrn_reflns_limit_h_min -4
_diffrn_reflns_limit_k_max 19
_diffrn_reflns_limit_k_min -19
_diffrn_reflns_limit_l_max 23
_diffrn_reflns_limit_l_min -23
_diffrn_reflns_number 10297
_diffrn_reflns_theta_full 23.50
_diffrn_reflns_theta_max 23.50
_diffrn_reflns_theta_min 1.17
_exptl_absorpt_coefficient_mu 0.228
_exptl_absorpt_correction_T_max 0.9145
_exptl_absorpt_correction_T_min 0.8947
_exptl_absorpt_correction_type multi-scan
_exptl_absorpt_process_details SADABS
_exptl_crystal_colour 'PALE YELLOW'
_exptl_crystal_density_diffrn 1.415
_exptl_crystal_density_method 'not measured'
_exptl_crystal_description BLOCK
_exptl_crystal_F_000 732
_exptl_crystal_size_max 0.50
_exptl_crystal_size_mid 0.40
_exptl_crystal_size_min 0.40
_refine_diff_density_max 0.436
_refine_diff_density_min -0.385
_refine_diff_density_rms 0.085
_refine_ls_extinction_method none
_refine_ls_goodness_of_fit_ref 1.026
_refine_ls_hydrogen_treatment mixed
_refine_ls_matrix_type full
_refine_ls_number_parameters 437
_refine_ls_number_reflns 4820
_refine_ls_number_restraints 0
_refine_ls_restrained_S_all 1.026
_refine_ls_R_factor_all 0.1721
_refine_ls_R_factor_gt 0.0802
_refine_ls_shift/su_max 0.010
_refine_ls_shift/su_mean 0.002
_refine_ls_structure_factor_coef Fsqd
_refine_ls_weighting_details 'calc w=1/[\s^2^(Fo^2^)+(0.0003P)^2^+0.7622P] where P=(Fo^2^+2Fc^2^)/3'
_refine_ls_weighting_scheme calc
_refine_ls_wR_factor_gt 0.2406
_refine_ls_wR_factor_ref 0.3186
_reflns_number_gt 1860
_reflns_number_total 4820
_reflns_threshold_expression >2sigma(I)
_cod_data_source_file c7cc00262a2.cif
_cod_data_source_block test1
_cod_depositor_comments
;
The following automatic conversions were performed:

'_symmetry_cell_setting' value 'Triclinic' changed to 'triclinic'
according to
/usr/data/users/saulius/crontab/automatic-downloads/rss-feeds/RSC/lib/dictionaries/cif_core.dic
dictionary named 'cif_core.dic' version 2.4.2 from 2011-04-26.

'_exptl_absorpt_correction_type' value 'MULTI-SCAN' changed to
'multi-scan' according to
/usr/data/users/saulius/crontab/automatic-downloads/rss-feeds/RSC/lib/dictionaries/cif_core.dic
dictionary named 'cif_core.dic' version 2.4.2 from 2011-04-26.

Automatic conversion script
Id: cif_fix_values 4268 2015-11-12 08:31:59Z antanas 

 Adding full bibliography for 7119557--7119559.cif.
;
_cod_original_sg_symbol_H-M P-1
_cod_database_code 7119559

loop_
_symmetry_equiv_pos_as_xyz
'x, y, z'
'-x, -y, -z'

loop_
_atom_site_label
_atom_site_type_symbol
_atom_site_fract_x
_atom_site_fract_y
_atom_site_fract_z
_atom_site_U_iso_or_equiv
_atom_site_adp_type
_atom_site_occupancy
_atom_site_symmetry_multiplicity
_atom_site_calc_flag
_atom_site_refinement_flags
S0A S 0.2089(5) -0.03344(14) 0.25289(12) 0.0271(7) Uani 1 1 d .
S2 S 0.2894(5) 0.53256(15) 0.74716(14) 0.0374(8) Uani 1 1 d .
O0AA O 0.5191(13) 0.8127(4) 0.7575(3) 0.0368(17) Uani 1 1 d .
N2 N 0.7789(15) 0.7029(4) 0.7460(3) 0.0281(19) Uani 1 1 d .
H2 H 0.8169 0.6553 0.7616 0.034 Uiso 1 1 calc R
O3 O -0.0141(12) 0.6861(4) 0.2418(3) 0.0310(16) Uani 1 1 d .
N4 N -0.2775(14) 0.7952(5) 0.2546(3) 0.0263(19) Uani 1 1 d .
H4 H -0.3199 0.8425 0.2390 0.032 Uiso 1 1 calc R
C5 C 0.5866(17) 0.7464(6) 0.7776(5) 0.026(2) Uani 1 1 d .
C6 C -0.4231(17) 0.7609(6) 0.3161(4) 0.029(2) Uani 1 1 d .
H6A H -0.4694 0.7086 0.3137 0.035 Uiso 1 1 calc R
H6B H -0.6071 0.7899 0.3234 0.035 Uiso 1 1 calc R
C7 C -0.2274(17) 0.7608(5) 0.3715(4) 0.023(2) Uani 1 1 d .
C8 C -0.0770(18) 0.7539(6) 0.2214(4) 0.022(2) Uani 1 1 d .
C9 C 0.7185(17) 0.7390(5) 0.6274(4) 0.024(2) Uani 1 1 d .
N10 N 0.1079(15) 0.6897(5) 0.4485(4) 0.0292(19) Uani 1 1 d .
C11 C 0.9228(18) 0.7381(5) 0.6844(4) 0.028(2) Uani 1 1 d .
H11A H 1.1066 0.7093 0.6765 0.034 Uiso 1 1 calc R
H11B H 0.9693 0.7902 0.6872 0.034 Uiso 1 1 calc R
C12 C 0.0512(18) 0.7937(6) 0.1591(4) 0.027(2) Uani 1 1 d .
N13 N 0.3935(14) 0.8117(4) 0.5502(3) 0.0239(18) Uani 1 1 d .
C14 C 0.4486(18) 0.7058(5) 0.8412(4) 0.024(2) Uani 1 1 d .
O15 O -0.0264(12) 0.5468(4) 0.7513(3) 0.0357(17) Uani 1 1 d .
N16 N 0.0495(17) 0.6080(6) 1.0197(4) 0.042(2) Uani 1 1 d .
N17 N 0.4568(17) 0.8924(5) -0.0196(4) 0.038(2) Uani 1 1 d .
O18 O 0.5535(14) -0.0473(4) 0.2483(4) 0.053(2) Uani 1 1 d .
C19 C 0.6800(17) 0.6731(5) 0.6039(4) 0.025(2) Uani 1 1 d .
H19 H 0.7760 0.6270 0.6216 0.030 Uiso 1 1 calc R
O20 O -0.1668(17) 0.6419(5) 1.0419(4) 0.067(3) Uani 1 1 d .
O21 O 0.6605(18) 0.8575(5) -0.0414(4) 0.071(3) Uani 1 1 d .
C22 C 0.4937(17) 0.6768(5) 0.5530(4) 0.027(2) Uani 1 1 d .
H22 H 0.4606 0.6327 0.5361 0.032 Uiso 1 1 calc R
C23 C -0.1784(18) 0.8267(6) 0.3974(4) 0.031(2) Uani 1 1 d .
H23 H -0.2731 0.8734 0.3806 0.037 Uiso 1 1 calc R
C24 C 0.0102(18) 0.8228(5) 0.4477(4) 0.028(2) Uani 1 1 d .
H24 H 0.0409 0.8667 0.4651 0.034 Uiso 1 1 calc R
C25 C 0.2638(18) 0.7518(6) 0.1266(5) 0.034(2) Uani 1 1 d .
H25 H 0.3127 0.7010 0.1440 0.040 Uiso 1 1 calc R
C26 C 0.1527(18) 0.7540(6) 0.4722(4) 0.026(2) Uani 1 1 d .
C27 C 0.3565(16) 0.7468(5) 0.5272(4) 0.020(2) Uani 1 1 d .
C29 C 0.5772(17) 0.8074(5) 0.5995(4) 0.025(2) Uani 1 1 d .
H29 H 0.6106 0.8520 0.6154 0.030 Uiso 1 1 calc R
C30 C 0.238(2) 0.7489(6) 0.8736(5) 0.039(3) Uani 1 1 d .
H30 H 0.1891 0.7997 0.8562 0.046 Uiso 1 1 calc R
C31 C 0.1034(19) 0.7155(6) 0.9318(4) 0.034(2) Uani 1 1 d .
H31 H -0.0431 0.7428 0.9528 0.041 Uiso 1 1 calc R
C33 C -0.0735(19) 0.6944(6) 0.4002(4) 0.032(2) Uani 1 1 d .
H33 H -0.1004 0.6495 0.3840 0.038 Uiso 1 1 calc R
C34 C 0.3997(19) 0.5985(6) 0.9281(5) 0.036(3) Uani 1 1 d .
H34 H 0.4503 0.5483 0.9471 0.043 Uiso 1 1 calc R
C35 C 0.125(2) 0.0444(6) 0.1878(5) 0.047(3) Uani 1 1 d .
H35A H 0.2311 0.0882 0.1926 0.071 Uiso 1 1 calc R
H35B H -0.0841 0.0576 0.1893 0.071 Uiso 1 1 calc R
H35C H 0.1816 0.0288 0.1468 0.071 Uiso 1 1 calc R
C36 C 0.140(2) 0.0172(6) 0.3192(5) 0.056(3) Uani 1 1 d .
H36A H 0.1827 -0.0164 0.3591 0.084 Uiso 1 1 calc R
H36B H -0.0643 0.0352 0.3206 0.084 Uiso 1 1 calc R
H36C H 0.2633 0.0602 0.3138 0.084 Uiso 1 1 calc R
C37 C 0.099(2) 0.8999(6) 0.0719(5) 0.038(3) Uani 1 1 d .
H37 H 0.0430 0.9496 0.0527 0.046 Uiso 1 1 calc R
C38 C 0.369(2) 0.4830(7) 0.6808(5) 0.055(3) Uani 1 1 d .
H38A H 0.2792 0.4343 0.6894 0.083 Uiso 1 1 calc R
H38B H 0.5796 0.4747 0.6749 0.083 Uiso 1 1 calc R
H38C H 0.2924 0.5129 0.6421 0.083 Uiso 1 1 calc R
C39 C 0.533(2) 0.6310(6) 0.8698(5) 0.035(3) Uani 1 1 d .
H39 H 0.6801 0.6030 0.8495 0.042 Uiso 1 1 calc R
C40 C 0.402(2) 0.7842(7) 0.0695(5) 0.048(3) Uani 1 1 d .
H40 H 0.5529 0.7571 0.0497 0.057 Uiso 1 1 calc R
C41 C 0.371(2) 0.4556(6) 0.8110(5) 0.049(3) Uani 1 1 d .
H41A H 0.2704 0.4657 0.8506 0.073 Uiso 1 1 calc R
H41B H 0.5802 0.4506 0.8166 0.073 Uiso 1 1 calc R
H41C H 0.3054 0.4087 0.8003 0.073 Uiso 1 1 calc R
C42 C -0.0293(18) 0.8677(5) 0.1306(4) 0.029(2) Uani 1 1 d .
H42 H -0.1725 0.8963 0.1513 0.035 Uiso 1 1 calc R
C43 C 0.313(2) 0.8569(6) 0.0422(4) 0.035(3) Uani 1 1 d .
O44 O 0.1455(18) 0.5463(5) 1.0470(4) 0.079(3) Uani 1 1 d .
O45 O 0.3531(19) 0.9539(5) -0.0468(4) 0.080(3) Uani 1 1 d .
C46 C 0.1887(19) 0.6429(6) 0.9573(4) 0.029(2) Uani 1 1 d .
O1 O 0.2510(15) 0.5271(4) 0.4667(4) 0.057(2) Uani 1 1 d G
O2 O 0.2498(16) 0.9740(4) 0.5325(4) 0.062(2) Uani 1 1 d G

loop_
_atom_site_aniso_label
_atom_site_aniso_U_11
_atom_site_aniso_U_22
_atom_site_aniso_U_33
_atom_site_aniso_U_23
_atom_site_aniso_U_13
_atom_site_aniso_U_12
S0A 0.0230(12) 0.0284(16) 0.0283(14) -0.0016(11) -0.0034(10) 0.0047(10)
S2 0.0377(15) 0.0295(17) 0.0418(17) 0.0005(12) -0.0009(12) 0.0064(12)
O0AA 0.046(4) 0.026(5) 0.036(4) 0.000(3) 0.004(3) 0.004(3)
N2 0.041(5) 0.023(5) 0.020(4) -0.002(3) -0.012(3) 0.006(4)
O3 0.040(4) 0.023(4) 0.028(4) -0.002(3) -0.006(3) 0.006(3)
N4 0.020(4) 0.033(5) 0.020(4) 0.009(4) -0.001(3) 0.007(3)
C5 0.018(5) 0.027(7) 0.030(6) 0.000(5) -0.006(4) 0.008(4)
C6 0.017(5) 0.051(7) 0.017(5) -0.001(4) -0.003(4) 0.006(4)
C7 0.023(5) 0.032(6) 0.010(5) 0.003(4) 0.003(4) 0.006(4)
C8 0.026(5) 0.024(6) 0.017(5) -0.006(4) -0.007(4) -0.004(4)
C9 0.018(4) 0.028(6) 0.024(5) 0.002(4) 0.000(4) 0.002(4)
N10 0.025(4) 0.034(6) 0.025(5) 0.003(4) -0.003(3) 0.013(4)
C11 0.031(5) 0.027(6) 0.024(5) 0.004(4) 0.007(4) -0.011(4)
C12 0.028(5) 0.028(6) 0.025(5) -0.004(4) -0.007(4) 0.002(4)
N13 0.031(4) 0.027(5) 0.012(4) 0.002(3) -0.003(3) -0.002(3)
C14 0.027(5) 0.025(6) 0.020(5) -0.001(4) -0.009(4) 0.002(4)
O15 0.017(3) 0.036(5) 0.052(5) -0.003(3) -0.007(3) 0.008(3)
N16 0.040(5) 0.059(7) 0.022(5) -0.002(5) 0.003(4) 0.016(5)
N17 0.043(5) 0.036(6) 0.027(5) 0.010(4) 0.005(4) 0.010(4)
O18 0.048(4) 0.037(5) 0.066(6) 0.002(4) 0.010(4) 0.016(4)
C19 0.028(5) 0.023(6) 0.019(5) 0.009(4) 0.002(4) 0.004(4)
O20 0.070(5) 0.072(6) 0.046(5) 0.002(4) 0.026(4) 0.033(5)
O21 0.073(5) 0.058(6) 0.059(6) 0.027(4) 0.039(4) 0.035(5)
C22 0.028(5) 0.025(6) 0.022(5) 0.010(4) 0.001(4) 0.000(4)
C23 0.034(5) 0.036(7) 0.018(5) -0.001(5) -0.006(4) 0.018(5)
C24 0.034(5) 0.025(6) 0.028(6) -0.016(4) -0.009(4) 0.010(4)
C25 0.036(5) 0.033(7) 0.028(6) 0.003(5) -0.002(4) 0.013(5)
C26 0.033(5) 0.029(6) 0.015(5) -0.002(4) 0.006(4) 0.003(5)
C27 0.014(4) 0.032(6) 0.011(5) 0.007(4) 0.004(4) 0.005(4)
C29 0.025(5) 0.028(6) 0.023(5) -0.008(4) -0.007(4) 0.013(4)
C30 0.050(6) 0.029(7) 0.034(7) 0.000(5) 0.000(5) 0.012(5)
C31 0.034(5) 0.039(7) 0.025(6) -0.004(5) 0.005(4) 0.014(5)
C33 0.039(6) 0.036(7) 0.020(5) -0.002(5) 0.004(4) -0.014(5)
C34 0.043(6) 0.031(7) 0.030(6) -0.003(5) 0.003(5) 0.022(5)
C35 0.044(6) 0.035(7) 0.054(7) 0.013(5) 0.008(5) 0.015(5)
C36 0.069(7) 0.045(8) 0.051(8) -0.014(6) 0.026(6) 0.007(6)
C37 0.052(6) 0.028(7) 0.028(6) 0.012(5) -0.002(5) 0.003(5)
C38 0.047(6) 0.077(10) 0.043(7) -0.010(6) -0.004(5) -0.010(6)
C39 0.036(6) 0.034(7) 0.034(6) -0.001(5) -0.003(4) 0.006(5)
C40 0.049(7) 0.055(9) 0.034(7) -0.005(6) 0.006(5) 0.016(6)
C41 0.057(7) 0.049(8) 0.039(7) 0.011(5) -0.031(5) -0.007(6)
C42 0.031(5) 0.021(6) 0.031(6) 0.000(4) 0.005(4) 0.011(4)
C43 0.036(6) 0.046(7) 0.018(5) 0.000(5) -0.005(4) 0.024(5)
O44 0.087(6) 0.064(7) 0.060(6) 0.031(5) 0.029(4) 0.057(5)
O45 0.101(7) 0.061(7) 0.053(6) 0.032(5) 0.038(5) 0.038(5)
C46 0.034(5) 0.033(6) 0.017(5) 0.008(4) 0.001(4) -0.005(5)
O1 0.064(5) 0.040(5) 0.063(6) -0.002(4) -0.007(4) 0.016(4)
O2 0.075(5) 0.039(6) 0.078(6) -0.022(4) -0.024(5) 0.012(4)

loop_
_atom_type_symbol
_atom_type_description
_atom_type_scat_dispersion_real
_atom_type_scat_dispersion_imag
_atom_type_scat_source
C C 0.0033 0.0016 'International Tables Vol C Tables 4.2.6.8 and 6.1.1.4'
H H 0.0000 0.0000 'International Tables Vol C Tables 4.2.6.8 and 6.1.1.4'
N N 0.0061 0.0033 'International Tables Vol C Tables 4.2.6.8 and 6.1.1.4'
O O 0.0106 0.0060 'International Tables Vol C Tables 4.2.6.8 and 6.1.1.4'
S S 0.1246 0.1234 'International Tables Vol C Tables 4.2.6.8 and 6.1.1.4'

loop_
_geom_angle_atom_site_label_1
_geom_angle_atom_site_label_2
_geom_angle_atom_site_label_3
_geom_angle
O18 S0A C36 104.7(5)
O18 S0A C35 105.3(4)
C36 S0A C35 98.4(6)
O15 S2 C38 106.9(4)
O15 S2 C41 105.8(5)
C38 S2 C41 98.2(6)
C5 N2 C11 118.8(8)
C8 N4 C6 121.6(8)
O0AA C5 N2 123.7(9)
O0AA C5 C14 120.7(8)
N2 C5 C14 115.6(9)
N4 C6 C7 110.6(7)
C33 C7 C23 114.9(8)
C33 C7 C6 121.9(9)
C23 C7 C6 123.2(8)
O3 C8 N4 120.8(8)
O3 C8 C12 122.0(8)
N4 C8 C12 117.1(9)
C19 C9 C29 120.0(8)
C19 C9 C11 120.2(8)
C29 C9 C11 119.9(8)
C33 N10 C26 118.3(8)
N2 C11 C9 110.6(7)
C42 C12 C25 118.3(9)
C42 C12 C8 124.9(8)
C25 C12 C8 116.7(9)
C27 N13 C29 117.1(7)
C39 C14 C30 119.6(9)
C39 C14 C5 123.6(8)
C30 C14 C5 116.7(9)
O44 N16 O20 121.7(9)
O44 N16 C46 119.7(8)
O20 N16 C46 118.6(9)
O21 N17 O45 123.9(9)
O21 N17 C43 117.7(8)
O45 N17 C43 118.4(8)
C9 C19 C22 118.0(8)
C19 C22 C27 119.5(9)
C24 C23 C7 120.2(8)
C26 C24 C23 120.0(9)
C40 C25 C12 121.2(10)
N10 C26 C24 120.9(8)
N10 C26 C27 117.1(6)
C24 C26 C27 121.9(7)
N13 C27 C22 122.7(8)
N13 C27 C26 115.6(6)
C22 C27 C26 121.7(7)
N13 C29 C9 122.7(9)
C31 C30 C14 119.8(10)
C46 C31 C30 118.7(8)
N10 C33 C7 125.7(9)
C46 C34 C39 117.9(10)
C42 C37 C43 118.6(9)
C34 C39 C14 120.2(9)
C43 C40 C25 118.8(9)
C37 C42 C12 121.0(8)
C40 C43 C37 121.9(10)
C40 C43 N17 119.5(8)
C37 C43 N17 118.5(9)
C31 C46 C34 123.8(9)
C31 C46 N16 118.7(8)
C34 C46 N16 117.5(9)

loop_
_geom_bond_atom_site_label_1
_geom_bond_atom_site_label_2
_geom_bond_distance
S0A O18 1.567(7)
S0A C36 1.774(10)
S0A C35 1.806(10)
S2 O15 1.439(6)
S2 C38 1.769(11)
S2 C41 1.776(10)
O0AA C5 1.205(10)
N2 C5 1.346(11)
N2 C11 1.471(11)
O3 C8 1.226(10)
N4 C8 1.362(11)
N4 C6 1.467(10)
C5 C14 1.523(12)
C6 C7 1.494(11)
C7 C33 1.390(12)
C7 C23 1.397(13)
C8 C12 1.480(12)
C9 C19 1.359(12)
C9 C29 1.387(11)
C9 C11 1.544(12)
N10 C33 1.324(11)
N10 C26 1.344(12)
C12 C42 1.381(12)
C12 C25 1.396(12)
N13 C27 1.338(11)
N13 C29 1.347(10)
C14 C39 1.398(13)
C14 C30 1.398(12)
N16 O44 1.212(10)
N16 O20 1.228(9)
N16 C46 1.472(11)
N17 O21 1.190(9)
N17 O45 1.219(10)
N17 C43 1.474(12)
C19 C22 1.384(12)
C22 C27 1.389(11)
C23 C24 1.380(12)
C24 C26 1.376(12)
C25 C40 1.371(13)
C26 C27 1.496(8)
C30 C31 1.387(13)
C31 C46 1.349(12)
C34 C46 1.380(12)
C34 C39 1.381(13)
C37 C42 1.376(12)
C37 C43 1.381(13)
C40 C43 1.362(14)
